data_4508203
loop_
_publ_author_name
'Zhang, Yi'
'Liao, Wei-Qiang'
'Ye, Heng-Yun'
'Fu, Da-Wei'
'Xiong, Ren-Gen'

_publ_section_title
;
 Reversible Phase Transition of
 1,4-Diazoniabicyclo[2.2.2]octane-1-acetate-4-acetic Acid Chloride
 Trihydrate
;
_journal_issue 9
_journal_name_full 'Crystal Growth &amp; Design'
_journal_page_first 4025
_journal_paper_doi 10.1021/cg400829d
_journal_volume 13
_journal_year 2013
_chemical_formula_moiety 'C10 H17 N2 O4, Cl,  3 (H2 O)'
_chemical_formula_sum 'C10 H23 Cl N2 O7'
_chemical_formula_weight 318.75
_chemical_name_systematic
; 
 ? 
;
_space_group_IT_number 14
_symmetry_cell_setting monoclinic
_symmetry_space_group_name_Hall '-P 2yn'
_symmetry_space_group_name_H-M 'P 1 21/n 1'
_atom_sites_solution_hydrogens geom
_atom_sites_solution_primary direct
_atom_sites_solution_secondary difmap
_audit_creation_method SHELXL-97
_cell_angle_alpha 90.00
_cell_angle_beta 103.850(10)
_cell_angle_gamma 90.00
_cell_formula_units_Z 8
_cell_length_a 13.900(7)
_cell_length_b 11.729(6)
_cell_length_c 17.806(9)
_cell_measurement_reflns_used 12903
_cell_measurement_temperature 153(2)
_cell_measurement_theta_max 27.45
_cell_measurement_theta_min 3.08
_cell_volume 2819(2)
_computing_cell_refinement CrystalClear
_computing_data_collection 'CrystalClear (Rigaku, 2005)'
_computing_data_reduction CrystalClear
_computing_molecular_graphics 'SHELXTL (Sheldrick, 2008)'
_computing_publication_material SHELXTL
_computing_structure_refinement 'SHELXL-97 (Sheldrick, 1997)'
_computing_structure_solution 'SHELXS-97 (Sheldrick, 1990)'
_diffrn_ambient_temperature 153(2)
_diffrn_detector_area_resol_mean 13.6612
_diffrn_measured_fraction_theta_full 0.996
_diffrn_measured_fraction_theta_max 0.996
_diffrn_measurement_device_type 'Rigaku SCXmini diffractometer'
_diffrn_measurement_method 'omega scans'
_diffrn_radiation_monochromator graphite
_diffrn_radiation_source 'fine-focus sealed tube'
_diffrn_radiation_type MoK\a
_diffrn_radiation_wavelength 0.71073
_diffrn_reflns_av_R_equivalents 0.0448
_diffrn_reflns_av_sigmaI/netI 0.0402
_diffrn_reflns_limit_h_max 17
_diffrn_reflns_limit_h_min -18
_diffrn_reflns_limit_k_max 15
_diffrn_reflns_limit_k_min -15
_diffrn_reflns_limit_l_max 23
_diffrn_reflns_limit_l_min -23
_diffrn_reflns_number 29450
_diffrn_reflns_theta_full 27.49
_diffrn_reflns_theta_max 27.49
_diffrn_reflns_theta_min 1.68
_exptl_absorpt_coefficient_mu 0.305
_exptl_absorpt_correction_T_max 0.918
_exptl_absorpt_correction_T_min 0.896
_exptl_absorpt_correction_type multi-scan
_exptl_absorpt_process_details 'CrystalClear (Rigaku, 2005)'
_exptl_crystal_colour colorless
_exptl_crystal_density_diffrn 1.502
_exptl_crystal_density_method 'not measured'
_exptl_crystal_description block
_exptl_crystal_F_000 1360
_exptl_crystal_size_max 0.36
_exptl_crystal_size_mid 0.32
_exptl_crystal_size_min 0.28
_refine_diff_density_max 1.505
_refine_diff_density_min -0.594
_refine_diff_density_rms 0.085
_refine_ls_extinction_method none
_refine_ls_goodness_of_fit_ref 1.061
_refine_ls_hydrogen_treatment mixed
_refine_ls_matrix_type full
_refine_ls_number_parameters 367
_refine_ls_number_reflns 6468
_refine_ls_number_restraints 1
_refine_ls_restrained_S_all 1.061
_refine_ls_R_factor_all 0.0877
_refine_ls_R_factor_gt 0.0806
_refine_ls_shift/su_max 0.000
_refine_ls_shift/su_mean 0.000
_refine_ls_structure_factor_coef Fsqd
_refine_ls_weighting_details 'calc w=1/[\s^2^(Fo^2^)+(0.1228P)^2^+9.2982P] where P=(Fo^2^+2Fc^2^)/3'
_refine_ls_weighting_scheme calc
_refine_ls_wR_factor_gt 0.2380
_refine_ls_wR_factor_ref 0.2442
_reflns_number_gt 5851
_reflns_number_total 6468
_reflns_threshold_expression >2sigma(I)
_cod_data_source_file cg400829d_si_003.cif
_cod_data_source_block 2
_cod_depositor_comments
;
The following automatic conversions were performed:

'_symmetry_cell_setting' value 'Monoclinic' changed to 'monoclinic'
according to /home/saulius/struct/CIF-dictionaries/cif_core.dic
dictionary named 'cif_core.dic' version 2.4.2 from 2011-04-26.

Automatic conversion script
Id: cif_fix_values 1891 2012-01-12 08:04:46Z andrius 
;
_cod_original_sg_symbol_Hall '-p 2yn'
_cod_original_sg_symbol_H-M 'p 21/n'
_cod_database_code 4508203

loop_
_symmetry_equiv_pos_as_xyz
'x, y, z'
'-x+1/2, y+1/2, -z+1/2'
'-x, -y, -z'
'x-1/2, -y-1/2, z-1/2'

loop_
_atom_site_label
_atom_site_type_symbol
_atom_site_fract_x
_atom_site_fract_y
_atom_site_fract_z
_atom_site_U_iso_or_equiv
_atom_site_adp_type
_atom_site_occupancy
_atom_site_symmetry_multiplicity
_atom_site_calc_flag
_atom_site_refinement_flags
H2WA H 0.212(5) 0.460(3) 0.300(3) 0.064(19) Uiso 1 1 d D
C1 C 0.5819(2) 1.1239(3) 0.39730(19) 0.0151(6) Uani 1 1 d .
C2 C 0.5709(2) 1.0282(3) 0.33830(18) 0.0149(6) Uani 1 1 d .
H2A H 0.5041 1.0308 0.3059 0.018 Uiso 1 1 calc R
H2B H 0.6158 1.0434 0.3053 0.018 Uiso 1 1 calc R
C3 C 0.5727(3) 0.4862(3) 0.4149(2) 0.0188(7) Uani 1 1 d .
C4 C 0.6500(2) 0.5810(3) 0.44022(19) 0.0167(6) Uani 1 1 d .
H4A H 0.6680 0.5826 0.4963 0.020 Uiso 1 1 calc R
H4B H 0.7089 0.5599 0.4233 0.020 Uiso 1 1 calc R
C5 C 0.4248(2) 0.6158(3) 0.10482(18) 0.0145(6) Uani 1 1 d .
C6 C 0.4347(2) 0.5210(3) 0.16491(18) 0.0145(6) Uani 1 1 d .
H6A H 0.5016 0.5227 0.1972 0.017 Uiso 1 1 calc R
H6B H 0.3901 0.5379 0.1979 0.017 Uiso 1 1 calc R
C7 C 0.4303(3) -0.0211(3) 0.08942(19) 0.0176(6) Uani 1 1 d .
C8 C 0.3526(2) 0.0724(3) 0.06503(19) 0.0154(6) Uani 1 1 d .
H8A H 0.3334 0.0739 0.0090 0.018 Uiso 1 1 calc R
H8B H 0.2944 0.0507 0.0828 0.018 Uiso 1 1 calc R
C9 C 0.5141(2) 0.8685(3) 0.41116(19) 0.0165(6) Uani 1 1 d .
H9A H 0.4499 0.8637 0.3749 0.020 Uiso 1 1 calc R
H9B H 0.5092 0.9227 0.4512 0.020 Uiso 1 1 calc R
C10 C 0.5432(2) 0.7512(3) 0.44741(19) 0.0168(6) Uani 1 1 d .
H10A H 0.5685 0.7589 0.5029 0.020 Uiso 1 1 calc R
H10B H 0.4857 0.7018 0.4380 0.020 Uiso 1 1 calc R
C11 C 0.5848(3) 0.7078(3) 0.32511(18) 0.0186(7) Uani 1 1 d .
H11A H 0.5179 0.6779 0.3094 0.022 Uiso 1 1 calc R
H11B H 0.6269 0.6628 0.3003 0.022 Uiso 1 1 calc R
C12 C 0.5861(3) 0.8318(3) 0.30054(18) 0.0175(6) Uani 1 1 d .
H12A H 0.6433 0.8455 0.2795 0.021 Uiso 1 1 calc R
H12B H 0.5269 0.8484 0.2605 0.021 Uiso 1 1 calc R
C13 C 0.7153(2) 0.7709(3) 0.4368(2) 0.0173(7) Uani 1 1 d .
H13A H 0.7457 0.7572 0.4910 0.021 Uiso 1 1 calc R
H13B H 0.7622 0.7487 0.4069 0.021 Uiso 1 1 calc R
C14 C 0.6910(2) 0.8961(3) 0.4243(2) 0.0179(7) Uani 1 1 d .
H14A H 0.6912 0.9322 0.4733 0.021 Uiso 1 1 calc R
H14B H 0.7407 0.9332 0.4027 0.021 Uiso 1 1 calc R
C15 C 0.4616(2) 0.2422(3) 0.05880(19) 0.0159(6) Uani 1 1 d .
H15A H 0.4385 0.2467 0.0030 0.019 Uiso 1 1 calc R
H15B H 0.5194 0.1931 0.0709 0.019 Uiso 1 1 calc R
C16 C 0.4892(3) 0.3610(3) 0.0919(2) 0.0192(7) Uani 1 1 d .
H16A H 0.5542 0.3589 0.1273 0.023 Uiso 1 1 calc R
H16B H 0.4919 0.4134 0.0503 0.023 Uiso 1 1 calc R
C17 C 0.4146(3) 0.2013(3) 0.17946(18) 0.0176(7) Uani 1 1 d .
H17A H 0.4799 0.1677 0.1968 0.021 Uiso 1 1 calc R
H17B H 0.3693 0.1600 0.2034 0.021 Uiso 1 1 calc R
C18 C 0.4178(3) 0.3258(3) 0.20314(19) 0.0213(7) Uani 1 1 d .
H18A H 0.3623 0.3425 0.2255 0.026 Uiso 1 1 calc R
H18B H 0.4784 0.3407 0.2421 0.026 Uiso 1 1 calc R
C19 C 0.2882(2) 0.2637(3) 0.0657(2) 0.0164(6) Uani 1 1 d .
H19A H 0.2390 0.2411 0.0932 0.020 Uiso 1 1 calc R
H19B H 0.2609 0.2507 0.0109 0.020 Uiso 1 1 calc R
C20 C 0.3122(2) 0.3897(3) 0.0797(2) 0.0212(7) Uani 1 1 d .
H20A H 0.3115 0.4273 0.0310 0.025 Uiso 1 1 calc R
H20B H 0.2627 0.4256 0.1021 0.025 Uiso 1 1 calc R
Cl1 Cl 0.17716(7) 0.62185(8) 0.13414(5) 0.0287(3) Uani 1 1 d .
Cl2 Cl 0.80895(7) 0.96766(8) 0.25208(5) 0.0286(3) Uani 1 1 d .
N1 N 0.5903(2) 0.9089(2) 0.36968(15) 0.0124(5) Uani 1 1 d .
N2 N 0.62170(19) 0.7002(2) 0.41213(15) 0.0125(5) Uani 1 1 d .
N3 N 0.41344(19) 0.4019(2) 0.13411(15) 0.0107(5) Uani 1 1 d .
N4 N 0.38072(19) 0.1926(2) 0.09299(15) 0.0119(5) Uani 1 1 d .
O1 O 0.5663(2) 1.2211(2) 0.36085(15) 0.0237(6) Uani 1 1 d .
H1 H 0.5935 1.2723 0.3895 0.036 Uiso 1 1 calc R
O2 O 0.60216(18) 1.10962(19) 0.46712(13) 0.0169(5) Uani 1 1 d .
O3 O 0.6052(2) 0.3918(2) 0.44507(15) 0.0261(6) Uani 1 1 d .
O4 O 0.49150(19) 0.5061(2) 0.37014(17) 0.0275(6) Uani 1 1 d .
O5 O 0.4496(2) 0.7122(2) 0.14112(14) 0.0223(5) Uani 1 1 d .
H5 H 0.4349 0.7652 0.1105 0.034 Uiso 1 1 calc R
O6 O 0.39809(18) 0.6026(2) 0.03539(13) 0.0184(5) Uani 1 1 d .
O7 O 0.3985(2) -0.1160(2) 0.05929(15) 0.0241(6) Uani 1 1 d .
O8 O 0.51169(19) -0.0018(2) 0.13333(17) 0.0264(6) Uani 1 1 d .
O1W O 0.1764(2) 0.2159(3) 0.20988(18) 0.0387(7) Uani 1 1 d .
H1WA H 0.1816 0.2965 0.2375 0.058 Uiso 1 1 d RD
H1WB H 0.2088 0.1759 0.2536 0.058 Uiso 1 1 d R
O3W O 0.3231(2) 0.3923(3) 0.37049(16) 0.0306(6) Uani 1 1 d .
H3WB H 0.3304 0.3207 0.3698 0.046 Uiso 1 1 d R
H3WA H 0.3811 0.4240 0.3681 0.046 Uiso 1 1 d R
O4W O 0.6622(2) 0.8569(3) 0.11492(17) 0.0316(6) Uani 1 1 d .
H4WB H 0.7103 0.8869 0.1461 0.047 Uiso 1 1 d R
H4WA H 0.6187 0.8895 0.1221 0.047 Uiso 1 1 d R
O2W O 0.1620(2) 0.4427(3) 0.25758(19) 0.0380(8) Uani 1 1 d .
H2WB H 0.1498 0.4908 0.2182 0.057 Uiso 1 1 d R
O5W O 0.6753(3) 0.6234(3) 0.1037(2) 0.0497(9) Uani 1 1 d .
H5WB H 0.6770 0.6085 0.1426 0.074 Uiso 1 1 d R
H5WA H 0.6766 0.6867 0.1167 0.074 Uiso 1 1 d R
O6W O 0.6713(2) 0.1993(3) 0.2018(2) 0.0437(8) Uani 1 1 d .
H6WB H 0.7129 0.1350 0.2227 0.065 Uiso 1 1 d R
H6WA H 0.6874 0.2363 0.2571 0.065 Uiso 1 1 d R

loop_
_atom_site_aniso_label
_atom_site_aniso_U_11
_atom_site_aniso_U_22
_atom_site_aniso_U_33
_atom_site_aniso_U_23
_atom_site_aniso_U_13
_atom_site_aniso_U_12
C1 0.0159(14) 0.0103(14) 0.0186(15) 0.0000(11) 0.0032(12) -0.0011(11)
C2 0.0217(15) 0.0100(14) 0.0120(14) 0.0009(11) 0.0021(11) -0.0003(12)
C3 0.0238(16) 0.0094(14) 0.0225(16) -0.0019(12) 0.0042(13) -0.0028(12)
C4 0.0177(15) 0.0093(14) 0.0208(16) 0.0003(12) 0.0000(12) 0.0009(12)
C5 0.0132(14) 0.0109(14) 0.0189(15) 0.0005(12) 0.0032(11) 0.0009(11)
C6 0.0193(15) 0.0097(14) 0.0134(14) -0.0021(11) 0.0015(11) 0.0004(11)
C7 0.0229(16) 0.0115(14) 0.0177(15) 0.0001(12) 0.0034(12) 0.0019(12)
C8 0.0199(15) 0.0070(14) 0.0173(15) -0.0015(11) 0.0008(12) -0.0011(12)
C9 0.0180(15) 0.0123(15) 0.0218(16) 0.0023(12) 0.0099(12) 0.0000(12)
C10 0.0189(15) 0.0131(15) 0.0207(16) 0.0018(12) 0.0091(12) 0.0013(12)
C11 0.0280(17) 0.0125(15) 0.0140(15) -0.0024(12) 0.0024(13) -0.0007(13)
C12 0.0281(17) 0.0121(15) 0.0126(14) -0.0021(11) 0.0055(12) 0.0011(12)
C13 0.0116(14) 0.0112(14) 0.0257(17) 0.0007(12) -0.0020(12) -0.0030(11)
C14 0.0143(15) 0.0125(15) 0.0226(16) 0.0030(12) -0.0038(12) -0.0023(12)
C15 0.0149(14) 0.0145(15) 0.0201(15) -0.0017(12) 0.0076(12) 0.0003(12)
C16 0.0229(16) 0.0146(15) 0.0245(17) -0.0037(13) 0.0141(13) -0.0027(13)
C17 0.0254(17) 0.0140(15) 0.0120(14) 0.0018(11) 0.0014(12) 0.0004(13)
C18 0.040(2) 0.0124(15) 0.0110(14) 0.0022(11) 0.0047(13) -0.0015(14)
C19 0.0110(14) 0.0121(14) 0.0234(16) -0.0010(12) -0.0014(12) 0.0005(11)
C20 0.0135(15) 0.0125(15) 0.0325(19) -0.0020(13) -0.0046(13) 0.0018(12)
Cl1 0.0306(5) 0.0266(5) 0.0288(5) -0.0013(4) 0.0069(4) 0.0056(4)
Cl2 0.0269(5) 0.0283(5) 0.0284(5) 0.0009(4) 0.0023(3) -0.0063(4)
N1 0.0164(13) 0.0104(12) 0.0091(11) -0.0010(9) 0.0006(9) -0.0014(10)
N2 0.0138(12) 0.0095(12) 0.0130(12) -0.0005(9) 0.0007(10) -0.0007(10)
N3 0.0112(12) 0.0084(12) 0.0118(12) 0.0007(9) 0.0012(9) 0.0009(9)
N4 0.0123(12) 0.0094(12) 0.0131(12) -0.0008(9) 0.0011(9) 0.0016(9)
O1 0.0381(15) 0.0096(11) 0.0206(12) 0.0005(9) 0.0015(11) -0.0007(10)
O2 0.0227(12) 0.0119(11) 0.0159(11) -0.0022(8) 0.0040(9) -0.0015(9)
O3 0.0379(15) 0.0093(11) 0.0264(13) 0.0015(10) -0.0018(11) -0.0002(10)
O4 0.0220(13) 0.0158(12) 0.0394(16) 0.0050(11) -0.0033(11) -0.0036(10)
O5 0.0356(14) 0.0084(11) 0.0190(12) -0.0017(9) -0.0017(10) -0.0033(10)
O6 0.0242(12) 0.0139(11) 0.0158(11) -0.0014(9) 0.0021(9) -0.0003(9)
O7 0.0309(14) 0.0106(11) 0.0263(13) -0.0016(9) -0.0017(11) 0.0010(10)
O8 0.0226(13) 0.0149(12) 0.0366(15) -0.0028(10) -0.0029(11) 0.0041(10)
O1W 0.0327(16) 0.0483(19) 0.0336(16) 0.0024(14) 0.0050(13) 0.0007(14)
O3W 0.0287(14) 0.0318(15) 0.0320(15) -0.0031(12) 0.0085(12) -0.0077(12)
O4W 0.0299(14) 0.0331(16) 0.0302(14) -0.0021(12) 0.0038(11) 0.0108(12)
O2W 0.0401(17) 0.0273(15) 0.0361(17) 0.0006(13) -0.0118(13) 0.0090(13)
O5W 0.067(2) 0.0239(16) 0.060(2) -0.0025(15) 0.0186(18) 0.0204(16)
O6W 0.0406(18) 0.0434(19) 0.0474(19) 0.0041(15) 0.0113(15) 0.0060(15)

loop_
_atom_type_symbol
_atom_type_description
_atom_type_scat_dispersion_real
_atom_type_scat_dispersion_imag
_atom_type_scat_source
C C 0.0033 0.0016 'International Tables Vol C Tables 4.2.6.8 and 6.1.1.4'
H H 0.0000 0.0000 'International Tables Vol C Tables 4.2.6.8 and 6.1.1.4'
N N 0.0061 0.0033 'International Tables Vol C Tables 4.2.6.8 and 6.1.1.4'
O O 0.0106 0.0060 'International Tables Vol C Tables 4.2.6.8 and 6.1.1.4'
Cl Cl 0.1484 0.1585 'International Tables Vol C Tables 4.2.6.8 and 6.1.1.4'

loop_
_geom_angle_atom_site_label_1
_geom_angle_atom_site_label_2
_geom_angle_atom_site_label_3
_geom_angle
O2 C1 O1 126.8(3)
O2 C1 C2 124.3(3)
O1 C1 C2 108.9(3)
N1 C2 C1 116.8(3)
N1 C2 H2A 108.1
C1 C2 H2A 108.1
N1 C2 H2B 108.1
C1 C2 H2B 108.1
H2A C2 H2B 107.3
O4 C3 O3 128.0(3)
O4 C3 C4 121.2(3)
O3 C3 C4 110.8(3)
N2 C4 C3 117.8(3)
N2 C4 H4A 107.9
C3 C4 H4A 107.9
N2 C4 H4B 107.9
C3 C4 H4B 107.9
H4A C4 H4B 107.2
O6 C5 O5 126.5(3)
O6 C5 C6 125.2(3)
O5 C5 C6 108.4(3)
N3 C6 C5 116.4(3)
N3 C6 H6A 108.2
C5 C6 H6A 108.2
N3 C6 H6B 108.2
C5 C6 H6B 108.2
H6A C6 H6B 107.3
O8 C7 O7 127.1(3)
O8 C7 C8 121.9(3)
O7 C7 C8 111.0(3)
N4 C8 C7 117.7(3)
N4 C8 H8A 107.9
C7 C8 H8A 107.9
N4 C8 H8B 107.9
C7 C8 H8B 107.9
H8A C8 H8B 107.2
N1 C9 C10 110.1(3)
N1 C9 H9A 109.6
C10 C9 H9A 109.6
N1 C9 H9B 109.6
C10 C9 H9B 109.6
H9A C9 H9B 108.2
N2 C10 C9 109.0(2)
N2 C10 H10A 109.9
C9 C10 H10A 109.9
N2 C10 H10B 109.9
C9 C10 H10B 109.9
H10A C10 H10B 108.3
N2 C11 C12 109.1(3)
N2 C11 H11A 109.9
C12 C11 H11A 109.9
N2 C11 H11B 109.9
C12 C11 H11B 109.9
H11A C11 H11B 108.3
N1 C12 C11 109.7(3)
N1 C12 H12A 109.7
C11 C12 H12A 109.7
N1 C12 H12B 109.7
C11 C12 H12B 109.7
H12A C12 H12B 108.2
C14 C13 N2 110.0(3)
C14 C13 H13A 109.7
N2 C13 H13A 109.7
C14 C13 H13B 109.7
N2 C13 H13B 109.7
H13A C13 H13B 108.2
N1 C14 C13 109.4(2)
N1 C14 H14A 109.8
C13 C14 H14A 109.8
N1 C14 H14B 109.8
C13 C14 H14B 109.8
H14A C14 H14B 108.2
N4 C15 C16 109.7(2)
N4 C15 H15A 109.7
C16 C15 H15A 109.7
N4 C15 H15B 109.7
C16 C15 H15B 109.7
H15A C15 H15B 108.2
N3 C16 C15 109.9(3)
N3 C16 H16A 109.7
C15 C16 H16A 109.7
N3 C16 H16B 109.7
C15 C16 H16B 109.7
H16A C16 H16B 108.2
N4 C17 C18 109.4(3)
N4 C17 H17A 109.8
C18 C17 H17A 109.8
N4 C17 H17B 109.8
C18 C17 H17B 109.8
H17A C17 H17B 108.2
N3 C18 C17 110.5(3)
N3 C18 H18A 109.5
C17 C18 H18A 109.5
N3 C18 H18B 109.5
C17 C18 H18B 109.5
H18A C18 H18B 108.1
N4 C19 C20 110.3(2)
N4 C19 H19A 109.6
C20 C19 H19A 109.6
N4 C19 H19B 109.6
C20 C19 H19B 109.6
H19A C19 H19B 108.1
N3 C20 C19 109.3(3)
N3 C20 H20A 109.8
C19 C20 H20A 109.8
N3 C20 H20B 109.8
C19 C20 H20B 109.8
H20A C20 H20B 108.3
C9 N1 C2 112.9(2)
C9 N1 C14 107.8(2)
C2 N1 C14 112.8(2)
C9 N1 C12 108.3(2)
C2 N1 C12 106.5(2)
C14 N1 C12 108.3(3)
C4 N2 C10 112.8(2)
C4 N2 C11 113.1(2)
C10 N2 C11 107.5(2)
C4 N2 C13 105.9(2)
C10 N2 C13 108.6(2)
C11 N2 C13 108.7(3)
C6 N3 C18 106.6(2)
C6 N3 C16 112.2(2)
C18 N3 C16 108.7(3)
C6 N3 C20 113.1(2)
C18 N3 C20 108.4(3)
C16 N3 C20 107.7(3)
C17 N4 C19 109.0(2)
C17 N4 C15 107.8(2)
C19 N4 C15 108.3(2)
C17 N4 C8 113.1(2)
C19 N4 C8 105.9(2)
C15 N4 C8 112.5(2)
C1 O1 H1 109.5
C5 O5 H5 109.5
H1WA O1W H1WB 95.6
H3WB O3W H3WA 107.3
H4WB O4W H4WA 102.7
H2WA O2W H2WB 118.4
H5WB O5W H5WA 87.2
H6WB O6W H6WA 89.4

loop_
_geom_bond_atom_site_label_1
_geom_bond_atom_site_label_2
_geom_bond_distance
C1 O2 1.219(4)
C1 O1 1.303(4)
C1 C2 1.520(4)
C2 N1 1.507(4)
C2 H2A 0.9700
C2 H2B 0.9700
C3 O4 1.238(4)
C3 O3 1.266(4)
C3 C4 1.536(4)
C4 N2 1.505(4)
C4 H4A 0.9700
C4 H4B 0.9700
C5 O6 1.213(4)
C5 O5 1.307(4)
C5 C6 1.526(4)
C6 N3 1.504(4)
C6 H6A 0.9700
C6 H6B 0.9700
C7 O8 1.232(4)
C7 O7 1.269(4)
C7 C8 1.528(4)
C8 N4 1.515(4)
C8 H8A 0.9700
C8 H8B 0.9700
C9 N1 1.506(4)
C9 C10 1.532(4)
C9 H9A 0.9700
C9 H9B 0.9700
C10 N2 1.507(4)
C10 H10A 0.9700
C10 H10B 0.9700
C11 N2 1.514(4)
C11 C12 1.520(4)
C11 H11A 0.9700
C11 H11B 0.9700
C12 N1 1.518(4)
C12 H12A 0.9700
C12 H12B 0.9700
C13 C14 1.512(4)
C13 N2 1.517(4)
C13 H13A 0.9700
C13 H13B 0.9700
C14 N1 1.508(4)
C14 H14A 0.9700
C14 H14B 0.9700
C15 N4 1.516(4)
C15 C16 1.526(4)
C15 H15A 0.9700
C15 H15B 0.9700
C16 N3 1.511(4)
C16 H16A 0.9700
C16 H16B 0.9700
C17 N4 1.502(4)
C17 C18 1.517(5)
C17 H17A 0.9700
C17 H17B 0.9700
C18 N3 1.508(4)
C18 H18A 0.9700
C18 H18B 0.9700
C19 N4 1.512(4)
C19 C20 1.523(4)
C19 H19A 0.9700
C19 H19B 0.9700
C20 N3 1.512(4)
C20 H20A 0.9700
C20 H20B 0.9700
O1 H1 0.8200
O5 H5 0.8200
O1W H1WA 1.0596
O1W H1WB 0.9278
O3W H3WB 0.8466
O3W H3WA 0.8979
O4W H4WB 0.8371
O4W H4WA 0.7515
O2W H2WA 0.91(5)
O2W H2WB 0.8846
O5W H5WB 0.7093
O5W H5WA 0.7768
O6W H6WB 0.9682
O6W H6WA 1.0495

loop_
_geom_hbond_atom_site_label_D
_geom_hbond_atom_site_label_H
_geom_hbond_atom_site_label_A
_geom_hbond_distance_DH
_geom_hbond_distance_HA
_geom_hbond_distance_DA
_geom_hbond_angle_DHA
O1W H1WA O2W 1.06 1.79 2.815(5) 162.3
O3W H3WA O4 0.90 1.80 2.696(4) 171.4
O4W H4WB Cl2 0.84 2.26 3.071(3) 163.5
O2W H2WB Cl1 0.88 2.24 3.084(4) 159.5
O5W H5WA O4W 0.78 2.01 2.756(5) 162.2

loop_
_geom_torsion_atom_site_label_1
_geom_torsion_atom_site_label_2
_geom_torsion_atom_site_label_3
_geom_torsion_atom_site_label_4
_geom_torsion
O2 C1 C2 N1 -2.2(5)
O1 C1 C2 N1 177.7(3)
O4 C3 C4 N2 3.1(5)
O3 C3 C4 N2 -177.5(3)
O6 C5 C6 N3 2.8(5)
O5 C5 C6 N3 -177.4(3)
O8 C7 C8 N4 3.5(5)
O7 C7 C8 N4 -177.1(3)
N1 C9 C10 N2 -15.5(4)
N2 C11 C12 N1 -18.6(4)
N2 C13 C14 N1 -17.5(4)
N4 C15 C16 N3 -12.2(4)
N4 C17 C18 N3 -15.2(4)
N4 C19 C20 N3 -14.3(4)
C10 C9 N1 C2 -175.1(2)
C10 C9 N1 C14 -49.8(3)
C10 C9 N1 C12 67.1(3)
C1 C2 N1 C9 67.4(3)
C1 C2 N1 C14 -55.2(4)
C1 C2 N1 C12 -173.8(3)
C13 C14 N1 C9 69.1(3)
C13 C14 N1 C2 -165.5(3)
C13 C14 N1 C12 -47.9(3)
C11 C12 N1 C9 -47.2(3)
C11 C12 N1 C2 -169.0(3)
C11 C12 N1 C14 69.5(3)
C3 C4 N2 C10 68.7(4)
C3 C4 N2 C11 -53.6(4)
C3 C4 N2 C13 -172.6(3)
C9 C10 N2 C4 -176.0(2)
C9 C10 N2 C11 -50.5(3)
C9 C10 N2 C13 66.9(3)
C12 C11 N2 C4 -164.1(3)
C12 C11 N2 C10 70.7(3)
C12 C11 N2 C13 -46.8(3)
C14 C13 N2 C4 -169.7(3)
C14 C13 N2 C10 -48.3(3)
C14 C13 N2 C11 68.4(3)
C5 C6 N3 C18 -174.5(3)
C5 C6 N3 C16 66.7(3)
C5 C6 N3 C20 -55.3(4)
C17 C18 N3 C6 -170.5(3)
C17 C18 N3 C16 -49.4(4)
C17 C18 N3 C20 67.4(4)
C15 C16 N3 C6 -177.4(3)
C15 C16 N3 C18 64.9(3)
C15 C16 N3 C20 -52.4(3)
C19 C20 N3 C6 -167.6(3)
C19 C20 N3 C18 -49.6(4)
C19 C20 N3 C16 67.9(3)
C18 C17 N4 C19 -49.2(3)
C18 C17 N4 C15 68.1(3)
C18 C17 N4 C8 -166.8(3)
C20 C19 N4 C17 66.8(3)
C20 C19 N4 C15 -50.2(3)
C20 C19 N4 C8 -171.2(3)
C16 C15 N4 C17 -52.2(3)
C16 C15 N4 C19 65.6(3)
C16 C15 N4 C8 -177.6(3)
C7 C8 N4 C17 -56.3(4)
C7 C8 N4 C19 -175.7(3)
C7 C8 N4 C15 66.2(4)
